data_7205451
loop_
_publ_author_name
'Wei, Yongqin'
'Wu, Kechen'
'He, Jiangang'
'Zheng, Wengxu'
'Xiao, Xueying'

_publ_section_title
;
 A chirally helical coordination polymer self-assembled with the ligand
 2-(2-carboxyphenyl)imidazo(4,5-f)(1,10)phenanthroline: crystal
 structure, SHG response and tunable photoluminescence
;
_journal_issue 1
_journal_name_full CrystEngComm
_journal_page_first 52
_journal_paper_doi 10.1039/c0ce00547a
_journal_volume 13
_journal_year 2011
_chemical_formula_sum 'C20 H13 Cl N4 O3 Zn'
_chemical_formula_weight 458.16
_chemical_name_systematic
;
?
;
_space_group_IT_number 4
_symmetry_cell_setting monoclinic
_symmetry_space_group_name_Hall 'P 2yb'
_symmetry_space_group_name_H-M 'P 1 21 1'
_atom_sites_solution_hydrogens geom
_atom_sites_solution_primary direct
_atom_sites_solution_secondary difmap
_audit_creation_method SHELXL-97
_cell_angle_alpha 90.00
_cell_angle_beta 91.941(4)
_cell_angle_gamma 90.00
_cell_formula_units_Z 2
_cell_length_a 9.287(3)
_cell_length_b 7.0017(19)
_cell_length_c 13.168(4)
_cell_measurement_reflns_used 2565
_cell_measurement_temperature 295(2)
_cell_measurement_theta_max 27.4565
_cell_measurement_theta_min 3.0956
_cell_volume 855.8(4)
_computing_cell_refinement 'CrystalClear (Rigaku Corp., 2000)'
_computing_data_collection 'CrystalClear (Rigaku Corp., 2000)'
_computing_data_reduction 'CrystalClear (Rigaku Corp., 2000)'
_computing_molecular_graphics 'Bruker SHELXTL'
_computing_publication_material 'Bruker SHELXTL'
_computing_structure_refinement 'SHELXL-97 (Sheldrick, 1997)'
_computing_structure_solution 'SHELXS-97 (Sheldrick, 1990)'
_diffrn_ambient_temperature 295(2)
_diffrn_measured_fraction_theta_full 0.967
_diffrn_measured_fraction_theta_max 0.967
_diffrn_measurement_device_type 'Rigaku Mercury CCD'
_diffrn_measurement_method '\w scans'
_diffrn_radiation_monochromator graphite
_diffrn_radiation_source 'Rotating Anode'
_diffrn_radiation_type MoK\a
_diffrn_radiation_wavelength 0.71073
_diffrn_reflns_av_R_equivalents 0.0281
_diffrn_reflns_av_sigmaI/netI 0.0471
_diffrn_reflns_limit_h_max 10
_diffrn_reflns_limit_h_min -12
_diffrn_reflns_limit_k_max 7
_diffrn_reflns_limit_k_min -9
_diffrn_reflns_limit_l_max 17
_diffrn_reflns_limit_l_min -16
_diffrn_reflns_number 6538
_diffrn_reflns_theta_full 27.47
_diffrn_reflns_theta_max 27.47
_diffrn_reflns_theta_min 2.19
_diffrn_standards_decay_% 0
_diffrn_standards_interval_count 0
_diffrn_standards_interval_time 0
_diffrn_standards_number 0
_exptl_absorpt_coefficient_mu 1.625
_exptl_absorpt_correction_T_max 0.904
_exptl_absorpt_correction_T_min 0.872
_exptl_absorpt_correction_type multi-scan
_exptl_crystal_colour Yellow
_exptl_crystal_density_diffrn 1.778
_exptl_crystal_density_method 'not measured'
_exptl_crystal_description Prism
_exptl_crystal_F_000 464
_exptl_crystal_size_max 0.099
_exptl_crystal_size_mid 0.070
_exptl_crystal_size_min 0.062
_refine_diff_density_max 0.414
_refine_diff_density_min -0.472
_refine_diff_density_rms 0.127
_refine_ls_abs_structure_details 'Flack H D (1983), Acta Cryst. A39, 876-881'
_refine_ls_abs_structure_Flack 0.065(14)
_refine_ls_extinction_method none
_refine_ls_goodness_of_fit_ref 1.041
_refine_ls_hydrogen_treatment mixed
_refine_ls_matrix_type full
_refine_ls_number_parameters 270
_refine_ls_number_reflns 3566
_refine_ls_number_restraints 4
_refine_ls_restrained_S_all 1.041
_refine_ls_R_factor_all 0.0354
_refine_ls_R_factor_gt 0.0292
_refine_ls_shift/su_max 0.000
_refine_ls_shift/su_mean 0.000
_refine_ls_structure_factor_coef Fsqd
_refine_ls_weighting_details 'calc w=1/[\s^2^(Fo^2^)+(0.0626P)^2^+0.0000P] where P=(Fo^2^+2Fc^2^)/3'
_refine_ls_weighting_scheme calc
_refine_ls_wR_factor_gt 0.0772
_refine_ls_wR_factor_ref 0.0974
_reflns_number_gt 3215
_reflns_number_total 3566
_reflns_threshold_expression >2sigma(I)
_cod_data_source_file C0CE00547A.TXT
_cod_data_source_block 4a
_cod_depositor_comments
;
The following automatic conversions were performed:
'_exptl_absorpt_correction_type' value 'Multi-scan' changed to
'multi-scan' according to
'/home/saulius/struct/CIF-dictionaries/cif_core.dic' dictionary named
'cif_core.dic' version 2.4.1 from 2010-06-29.

Automatic conversion script
Id: cif_fix_enum 1555 2011-01-17 13:19:09Z saulius 
;
_cod_original_cell_volume 855.7(4)
_cod_original_sg_symbol_H-M P2(1)
_cod_database_code 7205451

loop_
_symmetry_equiv_pos_as_xyz
'x, y, z'
'-x, y+1/2, -z'

loop_
_atom_site_label
_atom_site_type_symbol
_atom_site_fract_x
_atom_site_fract_y
_atom_site_fract_z
_atom_site_U_iso_or_equiv
_atom_site_adp_type
_atom_site_occupancy
_atom_site_symmetry_multiplicity
_atom_site_calc_flag
_atom_site_refinement_flags
_atom_site_disorder_assembly
_atom_site_disorder_group
Zn1 Zn 0.48372(4) 0.39583(7) 0.79668(3) 0.02228(12) Uani 1 1 d . . .
Cl1 Cl 0.44592(12) 0.08005(15) 0.82965(8) 0.0354(2) Uani 1 1 d . . .
O1 O 0.7057(3) 0.0426(4) 0.1865(2) 0.0321(7) Uani 1 1 d . . .
O2 O 0.6886(3) 0.1931(4) 0.0380(2) 0.0323(6) Uani 1 1 d . . .
O3 O 0.5541(3) 0.4946(5) 0.9308(2) 0.0322(7) Uani 1 1 d D . .
N1 N 0.7026(3) 0.3846(6) 0.7353(2) 0.0226(6) Uani 1 1 d . . .
N2 N 0.4577(3) 0.4223(5) 0.6371(2) 0.0217(6) Uani 1 1 d . . .
N3 N 0.9530(3) 0.3074(5) 0.4016(2) 0.0240(7) Uani 1 1 d . . .
N4 N 0.7505(3) 0.3664(5) 0.3198(2) 0.0230(7) Uani 1 1 d . . .
H4A H 0.6911 0.3841 0.2692 0.028 Uiso 1 1 calc R . .
C1 C 0.8203(4) 0.3536(6) 0.7871(3) 0.0282(10) Uani 1 1 d . . .
H1A H 0.8195 0.3590 0.8576 0.034 Uiso 1 1 calc R . .
C2 C 0.9517(4) 0.3114(6) 0.7394(3) 0.0295(8) Uani 1 1 d . . .
H2A H 1.0332 0.2872 0.7804 0.035 Uiso 1 1 calc R . .
C3 C 0.9644(4) 0.3047(6) 0.6352(3) 0.0253(8) Uani 1 1 d . . .
H3C H 1.0509 0.2745 0.6055 0.030 Uiso 1 1 calc R . .
C4 C 0.8437(4) 0.3445(5) 0.5791(3) 0.0216(8) Uani 1 1 d . . .
C5 C 0.8428(4) 0.3453(5) 0.4706(3) 0.0223(8) Uani 1 1 d . . .
C6 C 0.7151(3) 0.3817(7) 0.4209(2) 0.0217(7) Uani 1 1 d . . .
C7 C 0.5779(3) 0.4031(7) 0.4723(2) 0.0210(6) Uani 1 1 d . . .
C8 C 0.4422(3) 0.4115(7) 0.4261(3) 0.0236(7) Uani 1 1 d . . .
H8A H 0.4318 0.4111 0.3556 0.028 Uiso 1 1 calc R . .
C9 C 0.3193(4) 0.4206(6) 0.4863(3) 0.0270(8) Uani 1 1 d . . .
H9A H 0.2282 0.4202 0.4547 0.032 Uiso 1 1 calc R . .
C10 C 0.3313(4) 0.4300(6) 0.5915(3) 0.0243(9) Uani 1 1 d . . .
H10A H 0.2491 0.4417 0.6294 0.029 Uiso 1 1 calc R . .
C11 C 0.7132(3) 0.3809(7) 0.6325(2) 0.0207(6) Uani 1 1 d . . .
C12 C 0.5792(3) 0.4041(7) 0.5791(2) 0.0202(6) Uani 1 1 d . . .
C13 C 0.8922(4) 0.3193(5) 0.3115(3) 0.0228(8) Uani 1 1 d . . .
C14 C 0.9701(4) 0.2905(6) 0.2126(3) 0.0213(7) Uani 1 1 d . . .
C15 C 1.1177(4) 0.3419(5) 0.2100(3) 0.0259(9) Uani 1 1 d . . .
H15A H 1.1622 0.3921 0.2684 0.031 Uiso 1 1 calc R . .
C16 C 1.2013(4) 0.3197(6) 0.1213(3) 0.0299(9) Uani 1 1 d . . .
H16A H 1.2977 0.3559 0.1232 0.036 Uiso 1 1 calc R . .
C17 C 1.1414(4) 0.2469(6) 0.0353(3) 0.0301(9) Uani 1 1 d . . .
H17A H 1.1951 0.2281 -0.0222 0.036 Uiso 1 1 calc R . .
C18 C 0.9962(4) 0.2009(6) 0.0361(3) 0.0266(8) Uani 1 1 d . . .
H18A H 0.9527 0.1544 -0.0235 0.032 Uiso 1 1 calc R . .
C19 C 0.9088(4) 0.2210(6) 0.1238(3) 0.0214(7) Uani 1 1 d . . .
C20 C 0.7537(4) 0.1499(5) 0.1153(3) 0.0225(7) Uani 1 1 d . . .
H1 H 0.585(5) 0.406(6) 0.972(3) 0.056(15) Uiso 1 1 d D . .
H2 H 0.488(4) 0.549(6) 0.963(3) 0.032(13) Uiso 1 1 d D . .

loop_
_atom_site_aniso_label
_atom_site_aniso_U_11
_atom_site_aniso_U_22
_atom_site_aniso_U_33
_atom_site_aniso_U_23
_atom_site_aniso_U_13
_atom_site_aniso_U_12
Zn1 0.02063(18) 0.0303(2) 0.01580(19) -0.0013(2) -0.00061(13) 0.0009(2)
Cl1 0.0464(5) 0.0333(5) 0.0261(5) 0.0014(4) -0.0076(4) -0.0118(4)
O1 0.0275(13) 0.049(2) 0.0194(14) 0.0077(12) -0.0026(11) -0.0146(13)
O2 0.0316(15) 0.0400(17) 0.0248(15) 0.0067(12) -0.0066(12) -0.0030(13)
O3 0.0318(15) 0.0454(17) 0.0191(15) -0.0046(13) -0.0040(12) 0.0007(13)
N1 0.0219(12) 0.0294(15) 0.0162(13) -0.0042(16) -0.0023(10) -0.0012(16)
N2 0.0193(12) 0.0278(19) 0.0179(13) -0.0023(14) 0.0005(10) 0.0020(13)
N3 0.0164(14) 0.0347(17) 0.0208(16) -0.0010(13) -0.0007(12) 0.0005(13)
N4 0.0192(12) 0.035(2) 0.0145(13) 0.0005(13) -0.0021(10) 0.0019(13)
C1 0.0258(16) 0.042(3) 0.0167(17) -0.0018(15) -0.0059(13) -0.0002(16)
C2 0.0272(19) 0.036(2) 0.025(2) -0.0006(17) -0.0098(16) -0.0006(17)
C3 0.0153(16) 0.037(2) 0.0240(19) -0.0018(16) -0.0017(14) -0.0023(15)
C4 0.0199(16) 0.025(2) 0.0199(17) -0.0001(13) -0.0027(13) -0.0040(13)
C5 0.0193(15) 0.028(2) 0.0196(18) -0.0011(13) -0.0006(13) -0.0007(13)
C6 0.0196(14) 0.0289(18) 0.0164(15) -0.0023(18) 0.0001(12) 0.0047(18)
C7 0.0224(14) 0.0228(17) 0.0179(15) 0.0011(18) 0.0001(11) 0.0022(19)
C8 0.0234(15) 0.030(2) 0.0176(15) 0.0015(18) -0.0028(12) 0.0006(18)
C9 0.0218(15) 0.036(2) 0.0234(17) -0.0025(18) -0.0033(13) 0.0019(18)
C10 0.0167(14) 0.036(3) 0.0202(17) -0.0036(15) 0.0007(12) 0.0011(15)
C11 0.0200(14) 0.0234(17) 0.0184(15) -0.0015(17) -0.0010(11) -0.0021(17)
C12 0.0193(13) 0.0214(16) 0.0199(15) -0.0016(19) -0.0019(11) 0.0001(18)
C13 0.0203(17) 0.0291(18) 0.0190(18) 0.0014(14) -0.0004(14) 0.0006(14)
C14 0.0206(17) 0.0233(19) 0.0202(18) 0.0003(14) 0.0036(14) 0.0008(14)
C15 0.0199(16) 0.031(2) 0.027(2) 0.0001(14) -0.0014(14) -0.0028(13)
C16 0.0184(17) 0.036(2) 0.036(2) 0.0004(17) 0.0069(16) -0.0014(15)
C17 0.032(2) 0.035(2) 0.024(2) 0.0025(17) 0.0118(16) 0.0031(17)
C18 0.032(2) 0.030(2) 0.0183(19) -0.0001(15) 0.0032(15) 0.0012(16)
C19 0.0202(17) 0.0252(18) 0.0187(18) 0.0027(14) 0.0020(14) 0.0006(14)
C20 0.0241(17) 0.0285(19) 0.0149(17) -0.0043(14) 0.0011(14) -0.0010(14)

loop_
_atom_type_symbol
_atom_type_description
_atom_type_scat_dispersion_real
_atom_type_scat_dispersion_imag
_atom_type_scat_source
C C 0.0033 0.0016 'International Tables Vol C Tables 4.2.6.8 and 6.1.1.4'
H H 0.0000 0.0000 'International Tables Vol C Tables 4.2.6.8 and 6.1.1.4'
N N 0.0061 0.0033 'International Tables Vol C Tables 4.2.6.8 and 6.1.1.4'
O O 0.0106 0.0060 'International Tables Vol C Tables 4.2.6.8 and 6.1.1.4'
Cl Cl 0.1484 0.1585 'International Tables Vol C Tables 4.2.6.8 and 6.1.1.4'
Zn Zn 0.2839 1.4301 'International Tables Vol C Tables 4.2.6.8 and 6.1.1.4'

loop_
_geom_angle_atom_site_label_1
_geom_angle_atom_site_label_2
_geom_angle_atom_site_label_3
_geom_angle
_geom_angle_site_symmetry_1
_geom_angle_site_symmetry_3
_geom_angle_publ_flag
O3 Zn1 O1 89.25(12) . 2_656 ?
O3 Zn1 N2 151.15(12) . . ?
O1 Zn1 N2 89.68(11) 2_656 . ?
O3 Zn1 N1 93.36(12) . . ?
O1 Zn1 N1 148.94(13) 2_656 . ?
N2 Zn1 N1 73.48(10) . . ?
O3 Zn1 Cl1 102.47(10) . . ?
O1 Zn1 Cl1 109.03(10) 2_656 . ?
N2 Zn1 Cl1 105.11(10) . . ?
N1 Zn1 Cl1 100.61(11) . . ?
C20 O1 Zn1 133.4(2) . 2_646 ?
Zn1 O3 H1 114(4) . . ?
Zn1 O3 H2 112(3) . . ?
H1 O3 H2 104(3) . . ?
C1 N1 C11 115.8(3) . . ?
C1 N1 Zn1 125.9(3) . . ?
C11 N1 Zn1 117.5(2) . . ?
C10 N2 C12 119.2(3) . . ?
C10 N2 Zn1 122.2(2) . . ?
C12 N2 Zn1 118.1(2) . . ?
C13 N3 C5 105.9(3) . . ?
C13 N4 C6 110.9(3) . . ?
C13 N4 H4A 124.5 . . ?
C6 N4 H4A 124.5 . . ?
N1 C1 C2 121.8(4) . . ?
N1 C1 H1A 119.1 . . ?
C2 C1 H1A 119.1 . . ?
C3 C2 C1 123.3(3) . . ?
C3 C2 H2A 118.4 . . ?
C1 C2 H2A 118.4 . . ?
C4 C3 C2 116.1(4) . . ?
C4 C3 H3C 122.0 . . ?
C2 C3 H3C 122.0 . . ?
C3 C4 C5 121.6(3) . . ?
C3 C4 C11 117.7(3) . . ?
C5 C4 C11 120.7(3) . . ?
C6 C5 N3 111.3(3) . . ?
C6 C5 C4 117.3(3) . . ?
N3 C5 C4 131.4(3) . . ?
C5 C6 N4 102.5(3) . . ?
C5 C6 C7 123.5(3) . . ?
N4 C6 C7 133.4(3) . . ?
C8 C7 C12 114.7(3) . . ?
C8 C7 C6 126.4(3) . . ?
C12 C7 C6 118.8(3) . . ?
C7 C8 C9 119.8(3) . . ?
C7 C8 H8A 120.1 . . ?
C9 C8 H8A 120.1 . . ?
C10 C9 C8 121.6(3) . . ?
C10 C9 H9A 119.2 . . ?
C8 C9 H9A 119.2 . . ?
N2 C10 C9 119.9(3) . . ?
N2 C10 H10A 120.0 . . ?
C9 C10 H10A 120.0 . . ?
N1 C11 C12 113.5(3) . . ?
N1 C11 C4 125.3(3) . . ?
C12 C11 C4 121.0(3) . . ?
N2 C12 C7 124.8(3) . . ?
N2 C12 C11 117.0(3) . . ?
C7 C12 C11 118.3(3) . . ?
N3 C13 N4 109.4(3) . . ?
N3 C13 C14 124.6(3) . . ?
N4 C13 C14 126.0(3) . . ?
C19 C14 C15 116.3(3) . . ?
C19 C14 C13 125.4(3) . . ?
C15 C14 C13 118.3(3) . . ?
C14 C15 C16 122.9(4) . . ?
C14 C15 H15A 118.6 . . ?
C16 C15 H15A 118.6 . . ?
C17 C16 C15 120.5(4) . . ?
C17 C16 H16A 119.8 . . ?
C15 C16 H16A 119.8 . . ?
C16 C17 C18 117.1(4) . . ?
C16 C17 H17A 121.4 . . ?
C18 C17 H17A 121.4 . . ?
C17 C18 C19 123.9(4) . . ?
C17 C18 H18A 118.0 . . ?
C19 C18 H18A 118.0 . . ?
C14 C19 C18 119.2(3) . . ?
C14 C19 C20 122.8(3) . . ?
C18 C19 C20 117.8(3) . . ?
O2 C20 O1 125.7(4) . . ?
O2 C20 C19 115.2(3) . . ?
O1 C20 C19 119.0(3) . . ?

loop_
_geom_bond_atom_site_label_1
_geom_bond_atom_site_label_2
_geom_bond_distance
_geom_bond_site_symmetry_2
_geom_bond_publ_flag
Zn1 O3 1.987(3) . ?
Zn1 O1 2.056(3) 2_656 ?
Zn1 N2 2.116(3) . ?
Zn1 N1 2.214(3) . ?
Zn1 Cl1 2.2826(13) . ?
O1 C20 1.292(5) . ?
O1 Zn1 2.056(3) 2_646 ?
O2 C20 1.205(4) . ?
O3 H1 0.868(19) . ?
O3 H2 0.853(18) . ?
N1 C1 1.287(4) . ?
N1 C11 1.361(4) . ?
N2 C10 1.302(4) . ?
N2 C12 1.389(4) . ?
N3 C13 1.299(5) . ?
N3 C5 1.417(5) . ?
N4 C13 1.365(4) . ?
N4 C6 1.385(4) . ?
N4 H4A 0.8600 . ?
C1 C2 1.422(6) . ?
C1 H1A 0.9300 . ?
C2 C3 1.382(6) . ?
C2 H2A 0.9300 . ?
C3 C4 1.350(5) . ?
C3 H3C 0.9300 . ?
C4 C5 1.428(5) . ?
C4 C11 1.444(5) . ?
C5 C6 1.360(5) . ?
C6 C7 1.471(4) . ?
C7 C8 1.381(4) . ?
C7 C12 1.406(4) . ?
C8 C9 1.413(5) . ?
C8 H8A 0.9300 . ?
C9 C10 1.387(5) . ?
C9 H9A 0.9300 . ?
C10 H10A 0.9300 . ?
C11 C12 1.418(4) . ?
C13 C14 1.524(5) . ?
C14 C19 1.373(5) . ?
C14 C15 1.419(5) . ?
C15 C16 1.433(6) . ?
C15 H15A 0.9300 . ?
C16 C17 1.345(6) . ?
C16 H16A 0.9300 . ?
C17 C18 1.387(6) . ?
C17 H17A 0.9300 . ?
C18 C19 1.440(5) . ?
C18 H18A 0.9300 . ?
C19 C20 1.524(5) . ?

loop_
_geom_torsion_atom_site_label_1
_geom_torsion_atom_site_label_2
_geom_torsion_atom_site_label_3
_geom_torsion_atom_site_label_4
_geom_torsion
_geom_torsion_site_symmetry_1
_geom_torsion_site_symmetry_2
_geom_torsion_site_symmetry_3
_geom_torsion_site_symmetry_4
_geom_torsion_publ_flag
O3 Zn1 N1 C1 30.8(4) . . . . ?
O1 Zn1 N1 C1 124.9(4) 2_656 . . . ?
N2 Zn1 N1 C1 -175.3(4) . . . . ?
Cl1 Zn1 N1 C1 -72.6(4) . . . . ?
O3 Zn1 N1 C11 -159.9(4) . . . . ?
O1 Zn1 N1 C11 -65.8(4) 2_656 . . . ?
N2 Zn1 N1 C11 -6.0(3) . . . . ?
Cl1 Zn1 N1 C11 96.8(3) . . . . ?
O3 Zn1 N2 C10 -118.3(3) . . . . ?
O1 Zn1 N2 C10 -30.4(3) 2_656 . . . ?
N1 Zn1 N2 C10 176.0(3) . . . . ?
Cl1 Zn1 N2 C10 79.2(3) . . . . ?
O3 Zn1 N2 C12 70.7(4) . . . . ?
O1 Zn1 N2 C12 158.6(3) 2_656 . . . ?
N1 Zn1 N2 C12 5.0(3) . . . . ?
Cl1 Zn1 N2 C12 -91.8(3) . . . . ?
C11 N1 C1 C2 -2.2(6) . . . . ?
Zn1 N1 C1 C2 167.3(3) . . . . ?
N1 C1 C2 C3 1.5(7) . . . . ?
C1 C2 C3 C4 1.2(6) . . . . ?
C2 C3 C4 C5 179.0(3) . . . . ?
C2 C3 C4 C11 -2.8(5) . . . . ?
C13 N3 C5 C6 -0.5(4) . . . . ?
C13 N3 C5 C4 177.0(4) . . . . ?
C3 C4 C5 C6 178.2(4) . . . . ?
C11 C4 C5 C6 0.1(5) . . . . ?
C3 C4 C5 N3 0.8(6) . . . . ?
C11 C4 C5 N3 -177.3(4) . . . . ?
N3 C5 C6 N4 -0.4(5) . . . . ?
C4 C5 C6 N4 -178.3(3) . . . . ?
N3 C5 C6 C7 172.4(4) . . . . ?
C4 C5 C6 C7 -5.5(6) . . . . ?
C13 N4 C6 C5 1.1(5) . . . . ?
C13 N4 C6 C7 -170.6(5) . . . . ?
C5 C6 C7 C8 -169.6(5) . . . . ?
N4 C6 C7 C8 0.7(9) . . . . ?
C5 C6 C7 C12 6.2(7) . . . . ?
N4 C6 C7 C12 176.5(5) . . . . ?
C12 C7 C8 C9 0.1(7) . . . . ?
C6 C7 C8 C9 176.1(5) . . . . ?
C7 C8 C9 C10 2.9(7) . . . . ?
C12 N2 C10 C9 -0.2(6) . . . . ?
Zn1 N2 C10 C9 -171.1(3) . . . . ?
C8 C9 C10 N2 -3.0(6) . . . . ?
C1 N1 C11 C12 176.3(4) . . . . ?
Zn1 N1 C11 C12 5.9(5) . . . . ?
C1 N1 C11 C4 0.4(7) . . . . ?
Zn1 N1 C11 C4 -170.0(3) . . . . ?
C3 C4 C11 N1 2.3(6) . . . . ?
C5 C4 C11 N1 -179.6(4) . . . . ?
C3 C4 C11 C12 -173.4(4) . . . . ?
C5 C4 C11 C12 4.8(6) . . . . ?
C10 N2 C12 C7 3.5(7) . . . . ?
Zn1 N2 C12 C7 174.8(4) . . . . ?
C10 N2 C12 C11 -175.1(4) . . . . ?
Zn1 N2 C12 C11 -3.8(6) . . . . ?
C8 C7 C12 N2 -3.4(7) . . . . ?
C6 C7 C12 N2 -179.7(5) . . . . ?
C8 C7 C12 C11 175.2(4) . . . . ?
C6 C7 C12 C11 -1.1(7) . . . . ?
N1 C11 C12 N2 -1.5(6) . . . . ?
C4 C11 C12 N2 174.6(4) . . . . ?
N1 C11 C12 C7 179.8(5) . . . . ?
C4 C11 C12 C7 -4.0(7) . . . . ?
C5 N3 C13 N4 1.2(4) . . . . ?
C5 N3 C13 C14 179.5(3) . . . . ?
C6 N4 C13 N3 -1.5(5) . . . . ?
C6 N4 C13 C14 -179.8(4) . . . . ?
N3 C13 C14 C19 150.1(4) . . . . ?
N4 C13 C14 C19 -31.9(6) . . . . ?
N3 C13 C14 C15 -31.1(6) . . . . ?
N4 C13 C14 C15 147.0(4) . . . . ?
C19 C14 C15 C16 -1.4(6) . . . . ?
C13 C14 C15 C16 179.6(4) . . . . ?
C14 C15 C16 C17 -0.3(6) . . . . ?
C15 C16 C17 C18 1.9(6) . . . . ?
C16 C17 C18 C19 -2.1(7) . . . . ?
C15 C14 C19 C18 1.3(6) . . . . ?
C13 C14 C19 C18 -179.8(3) . . . . ?
C15 C14 C19 C20 176.8(3) . . . . ?
C13 C14 C19 C20 -4.3(6) . . . . ?
C17 C18 C19 C14 0.4(6) . . . . ?
C17 C18 C19 C20 -175.3(4) . . . . ?
Zn1 O1 C20 O2 2.1(6) 2_646 . . . ?
Zn1 O1 C20 C19 -173.8(3) 2_646 . . . ?
C14 C19 C20 O2 140.0(4) . . . . ?
C18 C19 C20 O2 -44.5(5) . . . . ?
C14 C19 C20 O1 -43.7(6) . . . . ?
C18 C19 C20 O1 131.8(4) . . . . ?
